data_7117932
loop_
_publ_author_name
'Long-Fei Wang'
'Jiang-Zhen Qiu'
'Jun-Liang Liu'
'Yan-Cong Chen'
'Jian-Hua Jia'
'Jesus Jover'
'Eliseo Ruiz'
'Ming-Liang Tong'

_publ_section_title
;
 Modulation of single-molecule magnet behaviour via photochemical [2+2]
 cycloaddition
;
_journal_name_full Chem.Commun.
_journal_page_first 15358
_journal_paper_doi 10.1039/C5cc07073B
_journal_volume 51
_journal_year 2015
_chemical_formula_sum 'C72 H76 Dy2 N18 O26'
_chemical_formula_weight 1934.50
_chemical_name_systematic
; 
 ? 
;
_space_group_crystal_system monoclinic
_space_group_IT_number 14
_space_group_name_Hall '-P 2ybc'
_space_group_name_H-M_alt 'P 1 21/c 1'
_symmetry_space_group_name_Hall '-P 2ybc'
_symmetry_space_group_name_H-M 'P 1 21/c 1'
_atom_sites_solution_hydrogens other
_audit_creation_method SHELXL-2013
_audit_update_record
;
2015-03-03 deposited with the CCDC.
2015-09-03 downloaded from the CCDC.
;
_cell_angle_alpha 90
_cell_angle_beta 93.7320(10)
_cell_angle_gamma 90
_cell_formula_units_Z 2
_cell_length_a 11.0390(3)
_cell_length_b 21.8260(4)
_cell_length_c 16.5559(3)
_cell_measurement_temperature 150(2)
_cell_volume 3980.47(15)
_computing_cell_refinement 'Bruker FRAMBO'
_computing_data_collection 'Bruker FRAMBO'
_computing_data_reduction 'Bruker SAINT'
_computing_molecular_graphics 'Bruker SHELXTL'
_computing_publication_material 'Bruker SHELXTL'
_computing_structure_refinement 'SHELXL-2013 (Sheldrick, 2013)'
_computing_structure_solution 'Bruker SHELXTL'
_diffrn_ambient_temperature 150(2)
_diffrn_measured_fraction_theta_full 0.988
_diffrn_measured_fraction_theta_max 0.978
_diffrn_measurement_device_type 'multiwire proportional'
_diffrn_measurement_method 'phi and omega scans'
_diffrn_radiation_type MoK\a
_diffrn_radiation_wavelength 0.71073
_diffrn_reflns_av_R_equivalents 0.0453
_diffrn_reflns_av_unetI/netI 0.0471
_diffrn_reflns_laue_measured_fraction_full 0.988
_diffrn_reflns_laue_measured_fraction_max 0.978
_diffrn_reflns_limit_h_max 14
_diffrn_reflns_limit_h_min -14
_diffrn_reflns_limit_k_max 28
_diffrn_reflns_limit_k_min -26
_diffrn_reflns_limit_l_max 21
_diffrn_reflns_limit_l_min -20
_diffrn_reflns_number 26568
_diffrn_reflns_point_group_measured_fraction_full 0.988
_diffrn_reflns_point_group_measured_fraction_max 0.978
_diffrn_reflns_theta_full 25.242
_diffrn_reflns_theta_max 27.484
_diffrn_reflns_theta_min 3.059
_exptl_absorpt_coefficient_mu 1.953
_exptl_absorpt_correction_type none
_exptl_crystal_colour yellow
_exptl_crystal_density_diffrn 1.614
_exptl_crystal_description block
_exptl_crystal_F_000 1948
_exptl_crystal_size_max 0.487
_exptl_crystal_size_mid 0.356
_exptl_crystal_size_min 0.312
_refine_diff_density_max 1.459
_refine_diff_density_min -0.781
_refine_diff_density_rms 0.101
_refine_ls_extinction_coef .
_refine_ls_extinction_method none
_refine_ls_goodness_of_fit_ref 1.038
_refine_ls_hydrogen_treatment constr
_refine_ls_matrix_type full
_refine_ls_number_parameters 541
_refine_ls_number_reflns 8942
_refine_ls_number_restraints 0
_refine_ls_restrained_S_all 1.038
_refine_ls_R_factor_all 0.0371
_refine_ls_R_factor_gt 0.0324
_refine_ls_shift/su_max 0.001
_refine_ls_shift/su_mean 0.000
_refine_ls_structure_factor_coef Fsqd
_refine_ls_weighting_details
; 
 w=1/[\s^2^(Fo^2^)+(0.0304P)^2^+4.4690P] 
 where P=(Fo^2^+2Fc^2^)/3 
;
_refine_ls_weighting_scheme calc
_refine_ls_wR_factor_gt 0.0763
_refine_ls_wR_factor_ref 0.0783
_reflns_Friedel_coverage 0.000
_reflns_friedel_fraction_full .
_reflns_friedel_fraction_max .
_reflns_number_gt 7980
_reflns_number_total 8942
_reflns_threshold_expression 'I > 2\s(I)'
_cod_data_source_file c5cc07073b2.cif
_cod_data_source_block dym1
_cod_database_code 7117932
_shelx_space_group_comment
; 
The symmetry employed for this shelxl refinement is uniquely defined 
by the following loop, which should always be used as a source of 
symmetry information in preference to the above space-group names. 
They are only intended as comments. 
;
_shelx_estimated_absorpt_t_min 0.450
_shelx_estimated_absorpt_t_max 0.581
_shelxl_version_number 2013-2

loop_
_space_group_symop_operation_xyz
'x, y, z'
'-x, y+1/2, -z+1/2'
'-x, -y, -z'
'x, -y-1/2, z-1/2'

loop_
_atom_site_label
_atom_site_type_symbol
_atom_site_fract_x
_atom_site_fract_y
_atom_site_fract_z
_atom_site_U_iso_or_equiv
_atom_site_adp_type
_atom_site_occupancy
_atom_site_site_symmetry_order
_atom_site_calc_flag
_atom_site_refinement_flags_posn
_atom_site_refinement_flags_adp
_atom_site_refinement_flags_occupancy
_atom_site_disorder_assembly
_atom_site_disorder_group
Dy1 Dy 0.11829(2) 0.20197(2) 0.30458(2) 0.01754(5) Uani 1 1 d . . . . .
O1W O 0.30279(18) 0.19285(9) 0.38836(12) 0.0238(4) Uani 1 1 d . . . . .
H1WA H 0.2908 0.1752 0.4329 0.029 Uiso 1 1 d R U . . .
H1WB H 0.3328 0.2282 0.3978 0.029 Uiso 1 1 d R U . . .
O1 O 0.24611(19) 0.17006(10) 0.19580(13) 0.0299(5) Uani 1 1 d . . . . .
O2W O 0.03817(18) 0.25712(10) 0.19171(12) 0.0259(4) Uani 1 1 d . . . . .
H2WA H 0.0903 0.2805 0.1719 0.031 Uiso 1 1 d R U . . .
H2WB H -0.0257 0.2767 0.2016 0.031 Uiso 1 1 d R U . . .
O2 O 0.28438(18) 0.25948(10) 0.24665(12) 0.0268(4) Uani 1 1 d . . . . .
O3W O -0.09978(18) 0.21728(9) 0.30929(12) 0.0244(4) Uani 1 1 d . . . . .
H3WA H -0.1209 0.2331 0.3532 0.029 Uiso 1 1 d R U . . .
H3WB H -0.1375 0.1836 0.3020 0.029 Uiso 1 1 d R U . . .
O3 O 0.3887(2) 0.22666(13) 0.14835(15) 0.0462(6) Uani 1 1 d . . . . .
O4W O 0.05817(19) 0.17034(11) 0.43031(13) 0.0330(5) Uani 1 1 d . . . . .
H4WA H 0.1189 0.1630 0.4631 0.040 Uiso 1 1 d R U . . .
H4WB H 0.0086 0.1405 0.4303 0.040 Uiso 1 1 d R U . . .
N1 N 0.1352(2) 0.30477(10) 0.37545(14) 0.0206(5) Uani 1 1 d . . . . .
N2 N 0.2070(3) 0.70027(12) 0.57429(17) 0.0329(6) Uani 1 1 d . . . . .
C1 C 0.1089(3) 0.35744(14) 0.33618(17) 0.0253(6) Uani 1 1 d . . . . .
H1 H 0.0969 0.3565 0.2789 0.030 Uiso 1 1 calc R U . . .
C2 C 0.0986(3) 0.41279(14) 0.37525(17) 0.0279(6) Uani 1 1 d . . . . .
H2 H 0.0782 0.4487 0.3449 0.033 Uiso 1 1 calc R U . . .
C3 C 0.1179(3) 0.41625(13) 0.45926(17) 0.0248(6) Uani 1 1 d . . . . .
C4 C 0.1593(3) 0.36289(13) 0.49854(17) 0.0264(6) Uani 1 1 d . . . . .
H4 H 0.1839 0.3638 0.5546 0.032 Uiso 1 1 calc R U . . .
C5 C 0.1641(3) 0.30883(13) 0.45553(18) 0.0250(6) Uani 1 1 d . . . . .
H5 H 0.1891 0.2727 0.4839 0.030 Uiso 1 1 calc R U . . .
C6 C 0.0800(3) 0.46931(13) 0.50935(17) 0.0253(6) Uani 1 1 d . . . . .
H6 H 0.1338 0.4727 0.5601 0.030 Uiso 1 1 calc R U . . .
C7 C 0.0604(3) 0.53297(13) 0.46979(17) 0.0257(6) Uani 1 1 d . . . . .
H7 H 0.0675 0.5303 0.4100 0.031 Uiso 1 1 calc R U . . .
C8 C 0.1290(3) 0.58793(13) 0.50420(18) 0.0260(6) Uani 1 1 d . . . . .
C9 C 0.1220(3) 0.64292(15) 0.46078(19) 0.0326(7) Uani 1 1 d . . . . .
H9 H 0.0922 0.6430 0.4056 0.039 Uiso 1 1 calc R U . . .
C10 C 0.1583(3) 0.69689(14) 0.4980(2) 0.0338(7) Uani 1 1 d . . . . .
H10 H 0.1482 0.7338 0.4680 0.041 Uiso 1 1 calc R U . . .
C11 C 0.2240(3) 0.64703(15) 0.61296(19) 0.0313(7) Uani 1 1 d . . . . .
H11 H 0.2637 0.6478 0.6656 0.038 Uiso 1 1 calc R U . . .
C12 C 0.1874(3) 0.59042(14) 0.58113(18) 0.0302(7) Uani 1 1 d . . . . .
H12 H 0.2020 0.5540 0.6116 0.036 Uiso 1 1 calc R U . . .
N3 N 0.2919(3) 0.63882(14) 0.25633(19) 0.0415(7) Uani 0.5 1 d . . P A 1
N4 N 0.8223(2) 0.31888(14) 0.16974(19) 0.0406(7) Uani 0.5 1 d . . P A 1
N5 N 0.8590(3) 0.39720(16) -0.04828(19) 0.0465(8) Uani 0.5 1 d . . P A 1
C13 C 0.7054(3) 0.30250(14) 0.1675(2) 0.0312(7) Uani 0.5 1 d . . P A 1
H13A H 0.6870 0.2600 0.1671 0.037 Uiso 0.5 1 calc R U P A 1
C14 C 0.6109(3) 0.34287(15) 0.16563(19) 0.0305(7) Uani 0.5 1 d . . P A 1
H14A H 0.5296 0.3284 0.1631 0.037 Uiso 0.5 1 calc R U P A 1
C15 C 0.6349(3) 0.40546(16) 0.1676(2) 0.0345(7) Uani 0.5 1 d . . P A 1
C16 C 0.7556(3) 0.42363(15) 0.17226(19) 0.0312(7) Uani 0.5 1 d . . P A 1
H16A H 0.7764 0.4658 0.1751 0.037 Uiso 0.5 1 calc R U P A 1
C17 C 0.8452(3) 0.37914(17) 0.1728(2) 0.0410(9) Uani 0.5 1 d . . P A 1
H17A H 0.9275 0.3921 0.1754 0.049 Uiso 0.5 1 calc R U P A 1
C18 C 0.5310(5) 0.4522(3) 0.1281(4) 0.0255(9) Uani 0.5 1 d . . P A 1
H18A H 0.4495 0.4386 0.1443 0.031 Uiso 0.5 1 calc R U P A 1
C19 C 0.5431(5) 0.5219(3) 0.1417(4) 0.0268(9) Uani 0.5 1 d . . P A 1
H19A H 0.5956 0.5457 0.1111 0.032 Uiso 0.5 1 calc R U P A 1
C20 C 0.4636(3) 0.55320(16) 0.2094(2) 0.0405(9) Uani 0.5 1 d . . P A 1
C21 C 0.3499(3) 0.53457(15) 0.2310(2) 0.0357(8) Uani 0.5 1 d . . P A 1
H21A H 0.3282 0.4924 0.2299 0.043 Uiso 0.5 1 calc R U P A 1
C22 C 0.2691(3) 0.57832(16) 0.2540(2) 0.0383(8) Uani 0.5 1 d . . P A 1
H22A H 0.1920 0.5648 0.2692 0.046 Uiso 0.5 1 calc R U P A 1
C23 C 0.4031(3) 0.65534(15) 0.2381(2) 0.0335(7) Uani 0.5 1 d . . P A 1
H23A H 0.4229 0.6977 0.2406 0.040 Uiso 0.5 1 calc R U P A 1
C24 C 0.4910(3) 0.61515(16) 0.2159(2) 0.0335(7) Uani 0.5 1 d . . P A 1
H24A H 0.5694 0.6296 0.2051 0.040 Uiso 0.5 1 calc R U P A 1
C25 C 0.5246(5) 0.4627(3) 0.0325(4) 0.0259(9) Uani 0.5 1 d . . P A 1
H25A H 0.4533 0.4799 0.0064 0.031 Uiso 0.5 1 calc R U P A 1
C26 C 0.6343(3) 0.44518(19) -0.0200(3) 0.0567(12) Uani 0.5 1 d . . P A 1
C27 C 0.7331(3) 0.48323(17) -0.0249(3) 0.0450(9) Uani 0.5 1 d . . P A 1
H27A H 0.7253 0.5263 -0.0183 0.054 Uiso 0.5 1 calc R U P A 1
C28 C 0.8441(3) 0.45740(18) -0.0397(2) 0.0378(8) Uani 0.5 1 d . . P A 1
H28A H 0.9121 0.4836 -0.0439 0.045 Uiso 0.5 1 calc R U P A 1
C29 C 0.7622(4) 0.36212(18) -0.0428(2) 0.0448(9) Uani 0.5 1 d . . P A 1
H29A H 0.7720 0.3191 -0.0487 0.054 Uiso 0.5 1 calc R U P A 1
C30 C 0.6493(3) 0.38367(16) -0.02939(19) 0.0342(7) Uani 0.5 1 d . . P A 1
H30A H 0.5827 0.3564 -0.0267 0.041 Uiso 0.5 1 calc R U P A 1
N3' N 0.2919(3) 0.63882(14) 0.25633(19) 0.0415(7) Uani 0.5 1 d . . P B 2
N4' N 0.8223(2) 0.31888(14) 0.16974(19) 0.0406(7) Uani 0.5 1 d . . P B 2
N5' N 0.8590(3) 0.39720(16) -0.04828(19) 0.0465(8) Uani 0.5 1 d . . P C 2
C13' C 0.7054(3) 0.30250(14) 0.1675(2) 0.0312(7) Uani 0.5 1 d . . P B 2
H13B H 0.6870 0.2600 0.1671 0.037 Uiso 0.5 1 calc R U P B 2
C14' C 0.6109(3) 0.34287(15) 0.16563(19) 0.0305(7) Uani 0.5 1 d . . P B 2
H14B H 0.5296 0.3284 0.1631 0.037 Uiso 0.5 1 calc R U P B 2
C15' C 0.6349(3) 0.40546(16) 0.1676(2) 0.0345(7) Uani 0.5 1 d . . P B 2
C16' C 0.7556(3) 0.42363(15) 0.17226(19) 0.0312(7) Uani 0.5 1 d . . P B 2
H16B H 0.7764 0.4658 0.1751 0.037 Uiso 0.5 1 calc R U P B 2
C17' C 0.8452(3) 0.37914(17) 0.1728(2) 0.0410(9) Uani 0.5 1 d . . P B 2
H17B H 0.9275 0.3921 0.1754 0.049 Uiso 0.5 1 calc R U P B 2
C18' C 0.5412(5) 0.4464(3) 0.1879(4) 0.0255(9) Uani 0.5 1 d . . P B 2
H18B H 0.4614 0.4305 0.1896 0.031 Uiso 0.5 1 calc R U P B 2
C19' C 0.5581(5) 0.5061(3) 0.2050(4) 0.0268(9) Uani 0.5 1 d . . P B 2
H19B H 0.6397 0.5193 0.2152 0.032 Uiso 0.5 1 calc R U P B 2
C20' C 0.4636(3) 0.55320(16) 0.2094(2) 0.0405(9) Uani 0.5 1 d . . P B 2
C21' C 0.3499(3) 0.53457(15) 0.2310(2) 0.0357(8) Uani 0.5 1 d . . P B 2
H21B H 0.3282 0.4924 0.2299 0.043 Uiso 0.5 1 calc R U P B 2
C22' C 0.2691(3) 0.57832(16) 0.2540(2) 0.0383(8) Uani 0.5 1 d . . P B 2
H22B H 0.1920 0.5648 0.2692 0.046 Uiso 0.5 1 calc R U P B 2
C23' C 0.4031(3) 0.65534(15) 0.2381(2) 0.0335(7) Uani 0.5 1 d . . P B 2
H23B H 0.4229 0.6977 0.2406 0.040 Uiso 0.5 1 calc R U P B 2
C24' C 0.4910(3) 0.61515(16) 0.2159(2) 0.0335(7) Uani 0.5 1 d . . P B 2
H24B H 0.5694 0.6296 0.2051 0.040 Uiso 0.5 1 calc R U P B 2
C25' C 0.4974(5) 0.4679(3) -0.0473(3) 0.0259(9) Uani 0.5 1 d . . P C 2
H25B H 0.4415 0.4350 -0.0396 0.039 Uiso 0.5 1 d R U P C 2
C26' C 0.6343(3) 0.44518(19) -0.0200(3) 0.0567(12) Uani 0.5 1 d . . P C 2
C27' C 0.7331(3) 0.48323(17) -0.0249(3) 0.0450(9) Uani 0.5 1 d . . P C 2
H27B H 0.7253 0.5263 -0.0183 0.054 Uiso 0.5 1 calc R U P C 2
C28' C 0.8441(3) 0.45740(18) -0.0397(2) 0.0378(8) Uani 0.5 1 d . . P C 2
H28B H 0.9121 0.4836 -0.0439 0.045 Uiso 0.5 1 calc R U P C 2
C29' C 0.7622(4) 0.36212(18) -0.0428(2) 0.0448(9) Uani 0.5 1 d . . P C 2
H29B H 0.7720 0.3191 -0.0487 0.054 Uiso 0.5 1 calc R U P C 2
C30' C 0.6493(3) 0.38367(16) -0.02939(19) 0.0342(7) Uani 0.5 1 d . . P C 2
H30B H 0.5827 0.3564 -0.0267 0.041 Uiso 0.5 1 calc R U P C 2
N6 N 0.4498(3) 0.29599(12) 0.40966(17) 0.0329(6) Uani 1 1 d . . . . .
C31 C 0.5170(3) 0.47288(16) 0.5155(2) 0.0391(8) Uani 1 1 d . . . . .
H31 H 0.5585 0.4733 0.5676 0.047 Uiso 1 1 calc R U . . .
C32 C 0.4968(3) 0.41289(15) 0.47773(19) 0.0325(7) Uani 1 1 d . . . . .
C33 C 0.5186(3) 0.35982(16) 0.52184(19) 0.0352(7) Uani 1 1 d . . . . .
H33 H 0.5502 0.3622 0.5765 0.042 Uiso 1 1 calc R U . . .
C34 C 0.4944(3) 0.30300(15) 0.4864(2) 0.0337(7) Uani 1 1 d . . . . .
H34 H 0.5102 0.2673 0.5182 0.040 Uiso 1 1 calc R U . . .
C35 C 0.4325(3) 0.34754(16) 0.36609(19) 0.0346(7) Uani 1 1 d . . . . .
H35 H 0.4040 0.3437 0.3109 0.042 Uiso 1 1 calc R U . . .
C36 C 0.4534(3) 0.40543(15) 0.39621(19) 0.0328(7) Uani 1 1 d . . . . .
H36 H 0.4388 0.4402 0.3625 0.039 Uiso 1 1 calc R U . . .
N7 N 0.3092(2) 0.21915(13) 0.19511(15) 0.0268(5) Uani 1 1 d . . . . .
N8 N 0.0786(3) 0.07484(12) 0.25784(17) 0.0336(6) Uani 1 1 d . . . . .
N9 N 0.2489(2) 0.35471(12) 0.09519(15) 0.0292(6) Uani 1 1 d . . . . .
O4 O 0.1608(2) 0.08808(10) 0.31164(14) 0.0367(6) Uani 1 1 d . . . . .
O5 O 0.01299(18) 0.11895(9) 0.23042(13) 0.0287(5) Uani 1 1 d . . . . .
O6 O 0.0612(3) 0.02256(11) 0.23332(18) 0.0600(9) Uani 1 1 d . . . . .
O7 O 0.2535(2) 0.38446(12) 0.15868(14) 0.0449(6) Uani 1 1 d . . . . .
O8 O 0.3269(2) 0.36115(11) 0.04428(13) 0.0355(5) Uani 1 1 d . . . . .
O9 O 0.1629(2) 0.31694(12) 0.07981(13) 0.0365(5) Uani 1 1 d . . . . .

loop_
_atom_site_aniso_label
_atom_site_aniso_U_11
_atom_site_aniso_U_22
_atom_site_aniso_U_33
_atom_site_aniso_U_23
_atom_site_aniso_U_13
_atom_site_aniso_U_12
Dy1 0.01913(8) 0.01601(8) 0.01692(8) -0.00172(4) -0.00314(5) 0.00041(5)
O1W 0.0243(10) 0.0202(10) 0.0262(11) 0.0001(8) -0.0029(8) -0.0015(8)
O1 0.0316(11) 0.0293(12) 0.0286(11) -0.0083(9) 0.0012(8) 0.0015(10)
O2W 0.0229(10) 0.0288(11) 0.0258(10) 0.0064(8) -0.0002(8) 0.0035(9)
O2 0.0274(10) 0.0310(11) 0.0221(10) -0.0030(8) 0.0017(8) -0.0023(9)
O3W 0.0245(10) 0.0238(10) 0.0246(10) -0.0040(8) -0.0013(8) -0.0014(8)
O3 0.0465(14) 0.0563(17) 0.0384(14) 0.0044(12) 0.0220(11) 0.0061(13)
O4W 0.0273(11) 0.0424(13) 0.0281(11) 0.0106(10) -0.0074(8) -0.0149(10)
N1 0.0229(12) 0.0174(12) 0.0215(12) -0.0021(9) 0.0008(9) 0.0005(9)
N2 0.0404(16) 0.0246(14) 0.0334(15) -0.0057(10) 0.0008(12) -0.0057(11)
C1 0.0284(14) 0.0266(15) 0.0204(14) -0.0024(11) -0.0016(11) 0.0032(12)
C2 0.0385(17) 0.0219(14) 0.0224(14) 0.0015(11) -0.0045(12) 0.0038(13)
C3 0.0288(14) 0.0197(14) 0.0254(15) -0.0036(11) -0.0024(11) 0.0009(12)
C4 0.0374(16) 0.0224(15) 0.0190(14) -0.0011(11) -0.0026(11) 0.0053(13)
C5 0.0326(16) 0.0191(14) 0.0229(14) -0.0009(11) -0.0008(12) 0.0025(12)
C6 0.0335(15) 0.0203(14) 0.0215(14) -0.0023(11) -0.0038(11) 0.0004(12)
C7 0.0358(16) 0.0202(14) 0.0208(14) -0.0035(11) -0.0003(11) 0.0005(13)
C8 0.0315(15) 0.0203(14) 0.0264(15) -0.0055(11) 0.0043(11) -0.0008(12)
C9 0.0474(19) 0.0264(16) 0.0234(15) 0.0001(12) -0.0034(13) -0.0034(15)
C10 0.0444(19) 0.0227(16) 0.0338(18) -0.0007(12) -0.0014(14) -0.0031(14)
C11 0.0364(17) 0.0296(17) 0.0275(16) -0.0043(12) -0.0023(12) -0.0050(14)
C12 0.0385(17) 0.0245(15) 0.0272(15) 0.0007(12) -0.0017(12) 0.0016(13)
N3 0.0383(16) 0.0316(16) 0.0561(19) -0.0058(13) 0.0154(13) 0.0035(13)
N4 0.0277(14) 0.0351(16) 0.0581(19) 0.0221(14) -0.0059(13) 0.0054(13)
N5 0.0330(16) 0.056(2) 0.0495(19) -0.0147(15) -0.0020(13) 0.0176(15)
C13 0.0340(17) 0.0291(17) 0.0299(17) 0.0100(12) -0.0013(13) -0.0007(13)
C14 0.0275(15) 0.0349(18) 0.0293(16) -0.0022(13) 0.0030(12) -0.0003(13)
C15 0.0293(16) 0.0333(18) 0.0416(18) -0.0093(14) 0.0071(13) 0.0005(14)
C16 0.0373(17) 0.0278(16) 0.0276(16) 0.0006(12) -0.0046(13) -0.0054(14)
C17 0.0255(15) 0.039(2) 0.057(2) 0.0189(17) -0.0123(15) -0.0038(15)
C18 0.0236(19) 0.027(2) 0.0261(19) 0.0016(18) -0.0011(17) 0.0002(18)
C19 0.023(2) 0.027(2) 0.030(2) 0.0005(17) -0.0001(16) 0.0015(18)
C20 0.0248(15) 0.0332(18) 0.062(2) -0.0152(16) -0.0118(15) 0.0081(14)
C21 0.0360(17) 0.0248(16) 0.0446(19) 0.0022(14) -0.0107(14) 0.0033(14)
C22 0.0373(18) 0.0348(19) 0.044(2) 0.0020(15) 0.0119(15) 0.0020(15)
C23 0.0334(16) 0.0257(16) 0.0412(19) -0.0058(13) 0.0018(13) 0.0014(14)
C24 0.0247(15) 0.0355(18) 0.0394(18) -0.0125(14) -0.0044(13) 0.0005(14)
C25 0.026(2) 0.024(2) 0.027(2) 0.0011(16) -0.0005(15) 0.0036(18)
C26 0.0330(19) 0.036(2) 0.104(4) 0.001(2) 0.027(2) 0.0091(17)
C27 0.0369(19) 0.0282(18) 0.071(3) 0.0017(17) 0.0098(17) 0.0081(16)
C28 0.0256(15) 0.052(2) 0.0355(18) -0.0013(15) -0.0032(13) 0.0057(15)
C29 0.056(2) 0.040(2) 0.0374(19) -0.0059(15) -0.0037(16) 0.0203(19)
C30 0.0424(18) 0.0339(18) 0.0265(16) 0.0020(13) 0.0035(13) 0.0057(15)
N3' 0.0383(16) 0.0316(16) 0.0561(19) -0.0058(13) 0.0154(13) 0.0035(13)
N4' 0.0277(14) 0.0351(16) 0.0581(19) 0.0221(14) -0.0059(13) 0.0054(13)
N5' 0.0330(16) 0.056(2) 0.0495(19) -0.0147(15) -0.0020(13) 0.0176(15)
C13' 0.0340(17) 0.0291(17) 0.0299(17) 0.0100(12) -0.0013(13) -0.0007(13)
C14' 0.0275(15) 0.0349(18) 0.0293(16) -0.0022(13) 0.0030(12) -0.0003(13)
C15' 0.0293(16) 0.0333(18) 0.0416(18) -0.0093(14) 0.0071(13) 0.0005(14)
C16' 0.0373(17) 0.0278(16) 0.0276(16) 0.0006(12) -0.0046(13) -0.0054(14)
C17' 0.0255(15) 0.039(2) 0.057(2) 0.0189(17) -0.0123(15) -0.0038(15)
C18' 0.0236(19) 0.027(2) 0.0261(19) 0.0016(18) -0.0011(17) 0.0002(18)
C19' 0.023(2) 0.027(2) 0.030(2) 0.0005(17) -0.0001(16) 0.0015(18)
C20' 0.0248(15) 0.0332(18) 0.062(2) -0.0152(16) -0.0118(15) 0.0081(14)
C21' 0.0360(17) 0.0248(16) 0.0446(19) 0.0022(14) -0.0107(14) 0.0033(14)
C22' 0.0373(18) 0.0348(19) 0.044(2) 0.0020(15) 0.0119(15) 0.0020(15)
C23' 0.0334(16) 0.0257(16) 0.0412(19) -0.0058(13) 0.0018(13) 0.0014(14)
C24' 0.0247(15) 0.0355(18) 0.0394(18) -0.0125(14) -0.0044(13) 0.0005(14)
C25' 0.026(2) 0.024(2) 0.027(2) 0.0011(16) -0.0005(15) 0.0036(18)
C26' 0.0330(19) 0.036(2) 0.104(4) 0.001(2) 0.027(2) 0.0091(17)
C27' 0.0369(19) 0.0282(18) 0.071(3) 0.0017(17) 0.0098(17) 0.0081(16)
C28' 0.0256(15) 0.052(2) 0.0355(18) -0.0013(15) -0.0032(13) 0.0057(15)
C29' 0.056(2) 0.040(2) 0.0374(19) -0.0059(15) -0.0037(16) 0.0203(19)
C30' 0.0424(18) 0.0339(18) 0.0265(16) 0.0020(13) 0.0035(13) 0.0057(15)
N6 0.0361(15) 0.0337(16) 0.0285(14) -0.0026(11) 0.0000(11) -0.0092(12)
C31 0.052(2) 0.0360(19) 0.0286(17) -0.0012(14) -0.0029(15) -0.0094(17)
C32 0.0404(18) 0.0310(17) 0.0263(16) -0.0036(12) 0.0036(13) -0.0087(14)
C33 0.0419(18) 0.0377(19) 0.0253(16) -0.0010(13) -0.0039(13) -0.0089(15)
C34 0.0397(18) 0.0319(18) 0.0290(17) -0.0004(13) -0.0009(14) -0.0041(14)
C35 0.0380(17) 0.0390(19) 0.0261(16) 0.0012(13) -0.0037(13) -0.0091(15)
C36 0.0389(17) 0.0313(17) 0.0281(16) 0.0022(13) 0.0005(13) -0.0054(14)
N7 0.0248(12) 0.0333(14) 0.0220(13) 0.0019(10) -0.0003(10) 0.0056(11)
N8 0.0420(15) 0.0209(13) 0.0360(15) -0.0070(11) -0.0115(12) 0.0009(12)
N9 0.0370(14) 0.0265(14) 0.0237(13) 0.0035(10) -0.0022(10) -0.0029(11)
O4 0.0451(13) 0.0244(11) 0.0373(13) -0.0018(9) -0.0215(10) 0.0009(10)
O5 0.0270(10) 0.0225(11) 0.0351(12) -0.0039(9) -0.0098(9) 0.0015(9)
O6 0.080(2) 0.0210(12) 0.073(2) -0.0142(12) -0.0402(16) 0.0052(13)
O7 0.0662(17) 0.0389(14) 0.0303(13) -0.0103(10) 0.0086(11) -0.0163(13)
O8 0.0373(12) 0.0392(14) 0.0302(12) -0.0011(10) 0.0044(9) -0.0098(11)
O9 0.0401(13) 0.0460(14) 0.0223(11) 0.0062(10) -0.0060(9) -0.0194(11)

loop_
_atom_type_symbol
_atom_type_description
_atom_type_scat_dispersion_real
_atom_type_scat_dispersion_imag
_atom_type_scat_source
C C 0.0033 0.0016 'International Tables Vol C Tables 4.2.6.8 and 6.1.1.4'
H H 0.0000 0.0000 'International Tables Vol C Tables 4.2.6.8 and 6.1.1.4'
N N 0.0061 0.0033 'International Tables Vol C Tables 4.2.6.8 and 6.1.1.4'
O O 0.0106 0.0060 'International Tables Vol C Tables 4.2.6.8 and 6.1.1.4'
Dy Dy -0.1892 4.4098 'International Tables Vol C Tables 4.2.6.8 and 6.1.1.4'

loop_
_geom_angle_atom_site_label_1
_geom_angle_atom_site_label_2
_geom_angle_atom_site_label_3
_geom_angle
_geom_angle_site_symmetry_1
_geom_angle_site_symmetry_3
O4W Dy1 O2W 138.48(7) . .
O4W Dy1 O1W 74.88(7) . .
O2W Dy1 O1W 139.95(7) . .
O4W Dy1 O3W 70.89(7) . .
O2W Dy1 O3W 68.48(7) . .
O1W Dy1 O3W 142.85(7) . .
O4W Dy1 O5 94.32(8) . .
O2W Dy1 O5 80.66(7) . .
O1W Dy1 O5 126.05(7) . .
O3W Dy1 O5 71.26(7) . .
O4W Dy1 O1 141.30(8) . .
O2W Dy1 O1 76.51(7) . .
O1W Dy1 O1 83.91(7) . .
O3W Dy1 O1 132.63(7) . .
O5 Dy1 O1 72.46(7) . .
O4W Dy1 O2 139.48(7) . .
O2W Dy1 O2 71.37(7) . .
O1W Dy1 O2 69.03(7) . .
O3W Dy1 O2 134.71(7) . .
O5 Dy1 O2 121.59(7) . .
O1 Dy1 O2 51.91(7) . .
O4W Dy1 O4 74.37(8) . .
O2W Dy1 O4 126.84(7) . .
O1W Dy1 O4 75.14(7) . .
O3W Dy1 O4 108.29(7) . .
O5 Dy1 O4 51.31(7) . .
O1 Dy1 O4 69.03(8) . .
O2 Dy1 O4 112.17(8) . .
O4W Dy1 N1 82.26(8) . .
O2W Dy1 N1 85.82(7) . .
O1W Dy1 N1 76.79(7) . .
O3W Dy1 N1 84.65(7) . .
O5 Dy1 N1 155.35(7) . .
O1 Dy1 N1 124.16(7) . .
O2 Dy1 N1 72.26(7) . .
O4 Dy1 N1 147.21(7) . .
O4W Dy1 N7 149.29(7) . .
O2W Dy1 N7 71.75(7) . .
O1W Dy1 N7 75.34(7) . .
O3W Dy1 N7 139.82(7) . .
O5 Dy1 N7 97.11(7) . .
O1 Dy1 N7 26.07(7) . .
O2 Dy1 N7 25.84(7) . .
O4 Dy1 N7 90.90(8) . .
N1 Dy1 N7 98.09(8) . .
O4W Dy1 N8 84.74(8) . .
O2W Dy1 N8 103.61(7) . .
O1W Dy1 N8 100.51(7) . .
O3W Dy1 N8 90.43(7) . .
O5 Dy1 N8 25.66(7) . .
O1 Dy1 N8 67.56(8) . .
O2 Dy1 N8 119.02(8) . .
O4 Dy1 N8 25.69(7) . .
N1 Dy1 N8 166.98(8) . .
N7 Dy1 N8 93.45(8) . .
Dy1 O1W H1WA 111.4 . .
Dy1 O1W H1WB 109.7 . .
H1WA O1W H1WB 109.3 . .
N7 O1 Dy1 96.20(16) . .
Dy1 O2W H2WA 112.6 . .
Dy1 O2W H2WB 112.3 . .
H2WA O2W H2WB 111.3 . .
N7 O2 Dy1 96.16(16) . .
Dy1 O3W H3WA 114.2 . .
Dy1 O3W H3WB 110.6 . .
H3WA O3W H3WB 108.3 . .
Dy1 O4W H4WA 111.6 . .
Dy1 O4W H4WB 116.6 . .
H4WA O4W H4WB 109.7 . .
C1 N1 C5 116.8(2) . .
C1 N1 Dy1 121.80(18) . .
C5 N1 Dy1 121.33(18) . .
C11 N2 C10 116.0(3) . .
N1 C1 C2 123.0(3) . .
N1 C1 H1 118.5 . .
C2 C1 H1 118.5 . .
C1 C2 C3 120.2(3) . .
C1 C2 H2 119.9 . .
C3 C2 H2 119.9 . .
C2 C3 C4 116.3(3) . .
C2 C3 C6 124.3(3) . .
C4 C3 C6 118.8(3) . .
C5 C4 C3 119.7(3) . .
C5 C4 H4 120.2 . .
C3 C4 H4 120.2 . .
N1 C5 C4 123.3(3) . .
N1 C5 H5 118.3 . .
C4 C5 H5 118.3 . .
C3 C6 C7 119.8(2) . .
C3 C6 C7 113.7(2) . 3_566
C7 C6 C7 90.5(2) . 3_566
C3 C6 H6 110.5 . .
C7 C6 H6 110.5 . .
C7 C6 H6 110.5 3_566 .
C8 C7 C6 120.1(2) . .
C8 C7 C6 114.2(2) . 3_566
C6 C7 C6 89.5(2) . 3_566
C8 C7 H7 110.5 . .
C6 C7 H7 110.5 . .
C6 C7 H7 110.5 3_566 .
C12 C8 C9 116.4(3) . .
C12 C8 C7 124.6(3) . .
C9 C8 C7 118.5(3) . .
C10 C9 C8 120.0(3) . .
C10 C9 H9 120.0 . .
C8 C9 H9 120.0 . .
N2 C10 C9 123.7(3) . .
N2 C10 H10 118.1 . .
C9 C10 H10 118.1 . .
N2 C11 C12 124.2(3) . .
N2 C11 H11 117.9 . .
C12 C11 H11 117.9 . .
C8 C12 C11 119.2(3) . .
C8 C12 H12 120.4 . .
C11 C12 H12 120.4 . .
C23 N3 C22 115.7(3) . .
C13 N4 C17 116.3(3) . .
C29 N5 C28 117.3(3) . .
N4 C13 C14 124.3(3) . .
N4 C13 H13A 117.9 . .
C14 C13 H13A 117.9 . .
C13 C14 C15 119.3(3) . .
C13 C14 H14A 120.3 . .
C15 C14 H14A 120.3 . .
C16 C15 C14 117.5(3) . .
C16 C15 C18 119.3(3) . .
C14 C15 C18 118.4(3) . .
C17 C16 C15 118.9(3) . .
C17 C16 H16A 120.6 . .
C15 C16 H16A 120.6 . .
N4 C17 C16 123.7(3) . .
N4 C17 H17A 118.2 . .
C16 C17 H17A 118.2 . .
C19 C18 C25 90.0(4) . .
C19 C18 C15 120.3(4) . .
C25 C18 C15 118.0(4) . .
C19 C18 H18A 109.0 . .
C25 C18 H18A 109.0 . .
C15 C18 H18A 109.0 . .
C18 C19 C20 118.1(5) . .
C18 C19 H19A 120.9 . .
C20 C19 H19A 120.9 . .
C24 C20 C21 117.5(3) . .
C24 C20 C19 109.8(4) . .
C21 C20 C19 126.4(3) . .
C22 C21 C20 118.7(3) . .
C22 C21 H21A 120.6 . .
C20 C21 H21A 120.6 . .
N3 C22 C21 124.5(3) . .
N3 C22 H22A 117.8 . .
C21 C22 H22A 117.8 . .
N3 C23 C24 124.3(3) . .
N3 C23 H23A 117.8 . .
C24 C23 H23A 117.8 . .
C23 C24 C20 119.2(3) . .
C23 C24 H24A 120.4 . .
C20 C24 H24A 120.4 . .
C26 C25 C18 121.6(5) . .
C26 C25 C25 95.3(5) . 3_665
C18 C25 C25 129.9(6) . 3_665
C26 C25 H25A 119.2 . .
C18 C25 H25A 119.2 . .
C25 C25 H25A 41.3 3_665 .
C30 C26 C27 118.9(3) . .
C30 C26 C25 113.9(4) . .
C27 C26 C25 121.6(4) . .
C26 C27 C28 118.6(3) . .
C26 C27 H27A 120.7 . .
C28 C27 H27A 120.7 . .
N5 C28 C27 122.5(3) . .
N5 C28 H28A 118.8 . .
C27 C28 H28A 118.8 . .
N5 C29 C30 124.2(3) . .
N5 C29 H29A 117.9 . .
C30 C29 H29A 117.9 . .
C26 C30 C29 118.6(3) . .
C26 C30 H30A 120.7 . .
C29 C30 H30A 120.7 . .
C19' C18' H18B 117.8 . .
C18' C19' H19B 116.6 . .
C34 N6 C35 116.3(3) . .
C31 C31 C32 126.7(4) 3_666 .
C31 C31 H31 116.6 3_666 .
C32 C31 H31 116.6 . .
C33 C32 C36 116.4(3) . .
C33 C32 C31 120.5(3) . .
C36 C32 C31 123.0(3) . .
C32 C33 C34 120.2(3) . .
C32 C33 H33 119.9 . .
C34 C33 H33 119.9 . .
N6 C34 C33 123.4(3) . .
N6 C34 H34 118.3 . .
C33 C34 H34 118.3 . .
N6 C35 C36 124.1(3) . .
N6 C35 H35 117.9 . .
C36 C35 H35 117.9 . .
C35 C36 C32 119.5(3) . .
C35 C36 H36 120.3 . .
C32 C36 H36 120.3 . .
O3 N7 O2 122.0(3) . .
O3 N7 O1 122.3(3) . .
O2 N7 O1 115.7(2) . .
O3 N7 Dy1 179.3(2) . .
O2 N7 Dy1 58.00(14) . .
O1 N7 Dy1 57.73(13) . .
O6 N8 O4 122.6(3) . .
O6 N8 O5 121.0(2) . .
O4 N8 O5 116.4(2) . .
O6 N8 Dy1 176.0(2) . .
O4 N8 Dy1 60.32(14) . .
O5 N8 Dy1 56.24(13) . .
O7 N9 O8 121.5(3) . .
O7 N9 O9 120.1(3) . .
O8 N9 O9 118.4(3) . .
N8 O4 Dy1 94.00(16) . .
N8 O5 Dy1 98.11(15) . .

loop_
_geom_bond_atom_site_label_1
_geom_bond_atom_site_label_2
_geom_bond_distance
_geom_bond_site_symmetry_2
Dy1 O4W 2.330(2) .
Dy1 O2W 2.3468(19) .
Dy1 O1W 2.3967(19) .
Dy1 O3W 2.437(2) .
Dy1 O5 2.441(2) .
Dy1 O1 2.460(2) .
Dy1 O2 2.467(2) .
Dy1 O4 2.531(2) .
Dy1 N1 2.533(2) .
Dy1 N7 2.892(3) .
Dy1 N8 2.906(3) .
O1W H1WA 0.8501 .
O1W H1WB 0.8499 .
O1 N7 1.279(3) .
O2W H2WA 0.8501 .
O2W H2WB 0.8501 .
O2 N7 1.268(3) .
O3W H3WA 0.8501 .
O3W H3WB 0.8499 .
O3 N7 1.219(3) .
O4W H4WA 0.8499 .
O4W H4WB 0.8501 .
N1 C1 1.343(4) .
N1 C5 1.346(4) .
N2 C11 1.334(4) .
N2 C10 1.343(4) .
C1 C2 1.378(4) .
C1 H1 0.9500 .
C2 C3 1.396(4) .
C2 H2 0.9500 .
C3 C4 1.396(4) .
C3 C6 1.500(4) .
C4 C5 1.381(4) .
C4 H4 0.9500 .
C5 H5 0.9500 .
C6 C7 1.545(4) .
C6 C7 1.610(4) 3_566
C6 H6 1.0000 .
C7 C8 1.511(4) .
C7 C6 1.610(4) 3_566
C7 H7 1.0000 .
C8 C12 1.390(4) .
C8 C9 1.399(4) .
C9 C10 1.377(4) .
C9 H9 0.9500 .
C10 H10 0.9500 .
C11 C12 1.393(4) .
C11 H11 0.9500 .
C12 H12 0.9500 .
N3 C23 1.332(4) .
N3 C22 1.344(5) .
N4 C13 1.337(4) .
N4 C17 1.340(5) .
N5 C29 1.322(5) .
N5 C28 1.333(5) .
C13 C14 1.364(4) .
C13 H13A 0.9500 .
C14 C15 1.391(5) .
C14 H14A 0.9500 .
C15 C16 1.387(4) .
C15 C18 1.639(7) .
C16 C17 1.386(5) .
C16 H16A 0.9500 .
C17 H17A 0.9500 .
C18 C19 1.541(8) .
C18 C25 1.597(8) .
C18 H18A 1.0000 .
C19 C20 1.620(7) .
C19 H19A 0.9500 .
C20 C24 1.388(5) .
C20 C21 1.388(5) .
C21 C22 1.377(5) .
C21 H21A 0.9500 .
C22 H22A 0.9500 .
C23 C24 1.376(4) .
C23 H23A 0.9500 .
C24 H24A 0.9500 .
C25 C26 1.582(7) .
C25 C25 2.005(12) 3_665
C25 H25A 0.9500 .
C26 C30 1.363(5) .
C26 C27 1.378(5) .
C27 C28 1.385(5) .
C27 H27A 0.9500 .
C28 H28A 0.9500 .
C29 C30 1.364(5) .
C29 H29A 0.9500 .
C30 H30A 0.9500 .
C18' C19' 1.343(8) .
C18' H18B 0.9500 .
C19' H19B 0.9500 .
C25' H25B 0.9600 .
N6 C34 1.342(4) .
N6 C35 1.343(4) .
C31 C31 1.335(7) 3_666
C31 C32 1.462(5) .
C31 H31 0.9500 .
C32 C33 1.382(5) .
C32 C36 1.412(4) .
C33 C34 1.390(5) .
C33 H33 0.9500 .
C34 H34 0.9500 .
C35 C36 1.372(5) .
C35 H35 0.9500 .
C36 H36 0.9500 .
N8 O6 1.222(3) .
N8 O4 1.263(3) .
N8 O5 1.271(3) .
N9 O7 1.234(3) .
N9 O8 1.252(3) .
N9 O9 1.270(3) .

loop_
_geom_hbond_atom_site_label_D
_geom_hbond_atom_site_label_H
_geom_hbond_atom_site_label_A
_geom_hbond_distance_DH
_geom_hbond_distance_HA
_geom_hbond_distance_DA
_geom_hbond_angle_DHA
_geom_hbond_site_symmetry_A
O1W H1WA O8 0.85 2.02 2.834(3) 159.4 4_566
O1W H1WB N6 0.85 1.97 2.784(3) 161.3 .
O2W H2WA O9 0.85 1.94 2.714(3) 150.9 .
O2W H2WB N4 0.85 1.96 2.741(3) 153.3 1_455
O2W H2WB N4' 0.85 1.96 2.741(3) 153.3 1_455
O3W H3WA N2 0.85 2.15 2.942(3) 155.3 3_566
O3W H3WB N3 0.85 2.14 2.883(4) 145.8 2_545
O3W H3WB N3' 0.85 2.14 2.883(4) 145.8 2_545
O4W H4WA O9 0.85 2.01 2.677(3) 134.8 4_566
O4W H4WB N5 0.85 1.90 2.690(4) 154.1 4_466
O4W H4WB N5' 0.85 1.90 2.690(4) 154.1 4_466

loop_
_geom_torsion_atom_site_label_1
_geom_torsion_atom_site_label_2
_geom_torsion_atom_site_label_3
_geom_torsion_atom_site_label_4
_geom_torsion
_geom_torsion_site_symmetry_1
_geom_torsion_site_symmetry_2
_geom_torsion_site_symmetry_3
_geom_torsion_site_symmetry_4
C5 N1 C1 C2 -6.8(4) . . . .
Dy1 N1 C1 C2 169.4(2) . . . .
N1 C1 C2 C3 1.3(5) . . . .
C1 C2 C3 C4 6.2(4) . . . .
C1 C2 C3 C6 -164.3(3) . . . .
C2 C3 C4 C5 -8.0(4) . . . .
C6 C3 C4 C5 163.0(3) . . . .
C1 N1 C5 C4 4.8(4) . . . .
Dy1 N1 C5 C4 -171.4(2) . . . .
C3 C4 C5 N1 2.7(5) . . . .
C2 C3 C6 C7 -22.8(4) . . . .
C4 C3 C6 C7 166.9(3) . . . .
C2 C3 C6 C7 82.3(4) . . . 3_566
C4 C3 C6 C7 -87.9(3) . . . 3_566
C3 C6 C7 C8 -124.1(3) . . . .
C7 C6 C7 C8 118.0(3) 3_566 . . .
C3 C6 C7 C6 117.9(3) . . . 3_566
C7 C6 C7 C6 0.000(0) 3_566 . . 3_566
C6 C7 C8 C12 -17.0(5) . . . .
C6 C7 C8 C12 87.5(4) 3_566 . . .
C6 C7 C8 C9 171.3(3) . . . .
C6 C7 C8 C9 -84.2(3) 3_566 . . .
C12 C8 C9 C10 -7.7(5) . . . .
C7 C8 C9 C10 164.6(3) . . . .
C11 N2 C10 C9 2.6(5) . . . .
C8 C9 C10 N2 3.5(6) . . . .
C10 N2 C11 C12 -4.4(5) . . . .
C9 C8 C12 C11 6.1(5) . . . .
C7 C8 C12 C11 -165.7(3) . . . .
N2 C11 C12 C8 0.0(5) . . . .
C17 N4 C13 C14 2.1(5) . . . .
N4 C13 C14 C15 -1.2(5) . . . .
C13 C14 C15 C16 -0.7(5) . . . .
C13 C14 C15 C18 154.5(4) . . . .
C14 C15 C16 C17 1.6(5) . . . .
C18 C15 C16 C17 -153.5(4) . . . .
C13 N4 C17 C16 -1.1(6) . . . .
C15 C16 C17 N4 -0.7(6) . . . .
C16 C15 C18 C19 -35.9(6) . . . .
C14 C15 C18 C19 169.3(4) . . . .
C16 C15 C18 C25 72.3(6) . . . .
C14 C15 C18 C25 -82.6(5) . . . .
C25 C18 C19 C20 136.1(4) . . . .
C15 C18 C19 C20 -101.0(5) . . . .
C18 C19 C20 C24 177.0(4) . . . .
C18 C19 C20 C21 -31.8(7) . . . .
C24 C20 C21 C22 2.8(5) . . . .
C19 C20 C21 C22 -146.5(4) . . . .
C23 N3 C22 C21 -3.0(5) . . . .
C20 C21 C22 N3 0.8(6) . . . .
C22 N3 C23 C24 1.7(5) . . . .
N3 C23 C24 C20 1.8(5) . . . .
C21 C20 C24 C23 -4.0(5) . . . .
C19 C20 C24 C23 150.1(3) . . . .
C19 C18 C25 C26 107.5(5) . . . .
C15 C18 C25 C26 -17.3(7) . . . .
C19 C18 C25 C25 -23.4(8) . . . 3_665
C15 C18 C25 C25 -148.2(6) . . . 3_665
C18 C25 C26 C30 72.2(6) . . . .
C25 C25 C26 C30 -143.4(4) 3_665 . . .
C18 C25 C26 C27 -81.1(6) . . . .
C25 C25 C26 C27 63.3(6) 3_665 . . .
C30 C26 C27 C28 0.3(7) . . . .
C25 C26 C27 C28 152.3(4) . . . .
C29 N5 C28 C27 0.6(5) . . . .
C26 C27 C28 N5 -0.9(6) . . . .
C28 N5 C29 C30 0.2(5) . . . .
C27 C26 C30 C29 0.4(6) . . . .
C25 C26 C30 C29 -153.6(4) . . . .
N5 C29 C30 C26 -0.8(6) . . . .
C31 C31 C32 C33 -169.2(5) 3_666 . . .
C31 C31 C32 C36 9.9(7) 3_666 . . .
C36 C32 C33 C34 -1.9(5) . . . .
C31 C32 C33 C34 177.3(3) . . . .
C35 N6 C34 C33 2.1(5) . . . .
C32 C33 C34 N6 0.0(6) . . . .
C34 N6 C35 C36 -2.4(5) . . . .
N6 C35 C36 C32 0.5(5) . . . .
C33 C32 C36 C35 1.6(5) . . . .
C31 C32 C36 C35 -177.5(3) . . . .
Dy1 O2 N7 O3 179.1(2) . . . .
Dy1 O2 N7 O1 -1.3(2) . . . .
Dy1 O1 N7 O3 -179.1(2) . . . .
Dy1 O1 N7 O2 1.3(2) . . . .
O6 N8 O4 Dy1 176.8(3) . . . .
O5 N8 O4 Dy1 -3.8(3) . . . .
O6 N8 O5 Dy1 -176.7(3) . . . .
O4 N8 O5 Dy1 4.0(3) . . . .
